data_7220132
loop_
_publ_author_name
'Li, Qiao-Yun'
'Tian, He'
'Li, Xiu Yun'
'Zou, Jian Hua'
'Mei, Guo Dong'
'Qiu, Li Jun'
'Wei, Bo'
'Yang, Gao-Wen'

_publ_section_title
;
 Substituted group directed assembly of zinc coordination compounds based
 on bifunctional ligands, from mono, di to tristetrazole-carboxylate
;
_journal_name_full 'RSC Adv.'
_journal_paper_doi 10.1039/C5RA03848K
_journal_year 2015
_chemical_formula_moiety ' C6 H8 N9 O6 Zn, 3(H2 O)'
_chemical_formula_sum 'C6 H14 N9 O9 Zn'
_chemical_formula_weight 421.65
_chemical_name_systematic
; 
 ? 
;
_space_group_IT_number 2
_symmetry_cell_setting triclinic
_symmetry_space_group_name_Hall '-P 1'
_symmetry_space_group_name_H-M 'P -1'
_atom_sites_solution_hydrogens geom
_atom_sites_solution_primary direct
_atom_sites_solution_secondary difmap
_audit_creation_method SHELXL-97
_audit_update_record
;
2015-02-03 deposited with the CCDC.
2015-04-16 downloaded from the CCDC.
;
_cell_angle_alpha 107.50(3)
_cell_angle_beta 95.43(3)
_cell_angle_gamma 118.39(3)
_cell_formula_units_Z 2
_cell_length_a 9.1851(18)
_cell_length_b 9.2931(19)
_cell_length_c 11.060(2)
_cell_measurement_temperature 291(2)
_cell_volume 759.7(4)
_computing_molecular_graphics 'SHELXL-97 (Sheldrick, 1997)'
_computing_publication_material 'SHELXL-97 (Sheldrick, 1997)'
_computing_structure_refinement 'SHELXL-97 (Sheldrick, 1997)'
_computing_structure_solution 'SHELXS-97 (Sheldrick, 1990)'
_diffrn_ambient_temperature 291(2)
_diffrn_measured_fraction_theta_full 0.996
_diffrn_measured_fraction_theta_max 0.996
_diffrn_measurement_device_type 'Rigaku mercury'
_diffrn_measurement_method \w
_diffrn_radiation_monochromator graphite
_diffrn_radiation_source 'fine-focus sealed tube'
_diffrn_radiation_type MoK\a
_diffrn_radiation_wavelength 0.71073
_diffrn_reflns_av_R_equivalents 0.1072
_diffrn_reflns_av_sigmaI/netI 0.1559
_diffrn_reflns_limit_h_max 11
_diffrn_reflns_limit_h_min -11
_diffrn_reflns_limit_k_max 12
_diffrn_reflns_limit_k_min -12
_diffrn_reflns_limit_l_max 14
_diffrn_reflns_limit_l_min -14
_diffrn_reflns_number 7958
_diffrn_reflns_theta_full 27.48
_diffrn_reflns_theta_max 27.48
_diffrn_reflns_theta_min 3.07
_diffrn_standards_decay_% 0
_diffrn_standards_interval_count 0
_diffrn_standards_interval_time 0
_diffrn_standards_number 0
_exptl_absorpt_coefficient_mu 1.687
_exptl_absorpt_correction_T_max 0.7290
_exptl_absorpt_correction_T_min 0.7079
_exptl_absorpt_correction_type multi-scan
_exptl_crystal_density_diffrn 1.843
_exptl_crystal_density_method 'not measured'
_exptl_crystal_F_000 430
_exptl_crystal_size_max 0.22
_exptl_crystal_size_mid 0.22
_exptl_crystal_size_min 0.20
_refine_diff_density_max 0.611
_refine_diff_density_min -0.698
_refine_diff_density_rms 0.135
_refine_ls_extinction_method none
_refine_ls_goodness_of_fit_ref 0.996
_refine_ls_hydrogen_treatment constr
_refine_ls_matrix_type full
_refine_ls_number_parameters 211
_refine_ls_number_reflns 3464
_refine_ls_number_restraints 0
_refine_ls_restrained_S_all 0.996
_refine_ls_R_factor_all 0.1585
_refine_ls_R_factor_gt 0.0758
_refine_ls_shift/su_max 0.000
_refine_ls_shift/su_mean 0.000
_refine_ls_structure_factor_coef Fsqd
_refine_ls_weighting_details 'calc w=1/[\s^2^(Fo^2^)+(0.1000P)^2^+0.0000P] where P=(Fo^2^+2Fc^2^)/3'
_refine_ls_weighting_scheme calc
_refine_ls_wR_factor_gt 0.1642
_refine_ls_wR_factor_ref 0.2011
_reflns_number_gt 1920
_reflns_number_total 3464
_reflns_threshold_expression >2sigma(I)
_cod_data_source_file c5ra03848k7.cif
_cod_data_source_block a
_cod_original_cell_volume 759.7(3)
_cod_database_code 7220132

loop_
_symmetry_equiv_pos_as_xyz
'x, y, z'
'-x, -y, -z'

loop_
_atom_site_label
_atom_site_type_symbol
_atom_site_fract_x
_atom_site_fract_y
_atom_site_fract_z
_atom_site_U_iso_or_equiv
_atom_site_adp_type
_atom_site_occupancy
_atom_site_symmetry_multiplicity
_atom_site_calc_flag
_atom_site_refinement_flags
Zn1 Zn -0.11110(10) 0.02529(11) 0.28677(8) 0.0238(3) Uani 1 1 d .
O1 O -0.0331(7) 0.4201(7) 0.3156(5) 0.0421(14) Uani 1 1 d .
O2 O 0.0207(4) 0.2107(4) 0.2110(3) 0.0372(13) Uani 1 1 d .
O3 O -0.2388(4) -0.1712(4) 0.3652(3) 0.0311(12) Uani 1 1 d R
H3C H -0.2155 -0.1546 0.4462 0.047 Uiso 1 1 d R
H3D H -0.2560 -0.2726 0.3200 0.047 Uiso 1 1 d R
O4 O -0.0594(4) 0.2229(4) 0.4659(3) 0.0322(12) Uani 1 1 d R
H4A H -0.0695 0.3125 0.4825 0.048 Uiso 1 1 d R
H4B H -0.0707 0.1927 0.5314 0.048 Uiso 1 1 d R
N1 N 0.3626(7) 0.0235(7) -0.2036(5) 0.0256(14) Uani 1 1 d .
N2 N 0.4262(7) -0.0702(8) -0.2670(6) 0.0301(14) Uani 1 1 d .
N3 N 0.5803(7) -0.0006(8) -0.1922(6) 0.0271(14) Uani 1 1 d .
N4 N 0.6273(8) 0.1375(8) -0.0794(6) 0.0339(15) Uani 1 1 d .
N5 N 0.4778(7) 0.2704(8) 0.0096(6) 0.0326(15) Uani 1 1 d .
N6 N 0.3288(8) 0.4011(8) 0.1030(6) 0.0319(15) Uani 1 1 d .
N7 N 0.1718(8) 0.3705(7) 0.0573(6) 0.0289(14) Uani 1 1 d .
N8 N 0.0854(8) 0.2442(8) -0.0603(6) 0.0319(15) Uani 1 1 d .
N9 N 0.1881(8) 0.1847(8) -0.0987(6) 0.0311(14) Uani 1 1 d .
C1 C 0.4885(9) 0.1468(9) -0.0902(7) 0.0276(16) Uani 1 1 d .
C2 C 0.3363(9) 0.2839(9) 0.0027(7) 0.0258(16) Uani 1 1 d .
C3 C 0.0905(10) 0.4455(10) 0.1393(7) 0.0366(19) Uani 1 1 d .
H3A H -0.0029 0.4374 0.0829 0.044 Uiso 1 1 calc R
H3B H 0.1743 0.5705 0.1925 0.044 Uiso 1 1 calc R
C4 C 0.0187(9) 0.3497(10) 0.2313(6) 0.0269(16) Uani 1 1 d .
C6 C 0.7944(4) 0.0230(4) -0.3190(4) 0.0267(16) Uani 1 1 d .
O9 O 0.7335(4) 0.4984(4) 0.2402(4) 0.079(2) Uani 1 1 d R
H9A H 0.6936 0.4523 0.1566 0.119 Uiso 1 1 d R
H9B H 0.7878 0.4530 0.2610 0.119 Uiso 1 1 d R
O7 O -0.5415(4) -0.2340(4) 0.4059(4) 0.0690(19) Uani 1 1 d R
H7A H -0.5982 -0.1832 0.4165 0.103 Uiso 1 1 d R
H7B H -0.5620 -0.2873 0.3231 0.103 Uiso 1 1 d R
O8 O 0.3459(4) 0.4971(4) 0.4968(4) 0.097(3) Uani 1 1 d R
H8A H 0.2811 0.4143 0.4220 0.146 Uiso 1 1 d R
H8B H 0.3057 0.5640 0.5181 0.146 Uiso 1 1 d R
C5 C 0.6936(10) -0.0634(10) -0.2339(8) 0.0352(18) Uani 1 1 d .
H5A H 0.6244 -0.1914 -0.2831 0.042 Uiso 1 1 calc R
H5B H 0.7741 -0.0389 -0.1560 0.042 Uiso 1 1 calc R
O5 O 0.8873(6) -0.0358(7) -0.3619(5) 0.0357(13) Uani 1 1 d .
O6 O 0.7760(7) 0.1349(7) -0.3457(5) 0.0418(14) Uani 1 1 d .

loop_
_atom_site_aniso_label
_atom_site_aniso_U_11
_atom_site_aniso_U_22
_atom_site_aniso_U_33
_atom_site_aniso_U_23
_atom_site_aniso_U_13
_atom_site_aniso_U_12
Zn1 0.0240(5) 0.0270(5) 0.0226(5) 0.0090(3) 0.0086(3) 0.0152(4)
O1 0.062(4) 0.052(4) 0.044(3) 0.027(3) 0.035(3) 0.045(3)
O2 0.045(3) 0.037(3) 0.051(3) 0.027(3) 0.032(3) 0.028(3)
O3 0.039(3) 0.032(3) 0.028(3) 0.013(2) 0.013(2) 0.022(2)
O4 0.047(3) 0.032(3) 0.022(3) 0.009(2) 0.014(2) 0.025(3)
N1 0.028(3) 0.032(3) 0.022(3) 0.007(3) 0.011(3) 0.021(3)
N2 0.026(3) 0.031(3) 0.032(3) 0.010(3) 0.013(3) 0.015(3)
N3 0.021(3) 0.037(4) 0.031(3) 0.014(3) 0.012(3) 0.020(3)
N4 0.035(4) 0.039(4) 0.034(4) 0.015(3) 0.015(3) 0.023(3)
N5 0.027(3) 0.040(4) 0.038(4) 0.008(3) 0.011(3) 0.027(3)
N6 0.031(4) 0.033(4) 0.038(4) 0.013(3) 0.015(3) 0.020(3)
N7 0.041(4) 0.029(3) 0.031(3) 0.016(3) 0.022(3) 0.024(3)
N8 0.037(4) 0.033(4) 0.028(3) 0.010(3) 0.014(3) 0.021(3)
N9 0.034(4) 0.040(4) 0.028(3) 0.012(3) 0.013(3) 0.026(3)
C1 0.030(4) 0.026(4) 0.030(4) 0.015(3) 0.012(3) 0.014(3)
C2 0.030(4) 0.023(4) 0.028(4) 0.013(3) 0.020(3) 0.013(3)
C3 0.054(5) 0.044(5) 0.032(4) 0.017(4) 0.024(4) 0.038(4)
C4 0.029(4) 0.039(4) 0.025(4) 0.014(3) 0.013(3) 0.025(4)
C6 0.023(4) 0.030(4) 0.024(4) 0.005(3) 0.007(3) 0.014(3)
O9 0.067(5) 0.054(4) 0.082(5) -0.019(4) -0.033(4) 0.044(4)
O7 0.048(4) 0.081(5) 0.092(5) 0.038(4) 0.025(4) 0.041(4)
O8 0.088(6) 0.089(6) 0.117(7) 0.053(5) 0.023(5) 0.043(5)
C5 0.035(4) 0.041(5) 0.045(5) 0.023(4) 0.020(4) 0.026(4)
O5 0.037(3) 0.059(4) 0.031(3) 0.019(3) 0.016(2) 0.037(3)
O6 0.054(4) 0.047(3) 0.051(3) 0.028(3) 0.027(3) 0.039(3)

loop_
_atom_type_symbol
_atom_type_description
_atom_type_scat_dispersion_real
_atom_type_scat_dispersion_imag
_atom_type_scat_source
C C 0.0033 0.0016 'International Tables Vol C Tables 4.2.6.8 and 6.1.1.4'
H H 0.0000 0.0000 'International Tables Vol C Tables 4.2.6.8 and 6.1.1.4'
N N 0.0061 0.0033 'International Tables Vol C Tables 4.2.6.8 and 6.1.1.4'
O O 0.0106 0.0060 'International Tables Vol C Tables 4.2.6.8 and 6.1.1.4'
Zn Zn 0.2839 1.4301 'International Tables Vol C Tables 4.2.6.8 and 6.1.1.4'

loop_
_geom_angle_atom_site_label_1
_geom_angle_atom_site_label_2
_geom_angle_atom_site_label_3
_geom_angle
_geom_angle_site_symmetry_1
_geom_angle_site_symmetry_3
O2 Zn1 O4 91.61(12) . .
O2 Zn1 O5 91.58(17) . 2_655
O4 Zn1 O5 89.39(16) . 2_655
O2 Zn1 O3 177.15(16) . .
O4 Zn1 O3 89.55(11) . .
O5 Zn1 O3 85.83(17) 2_655 .
O2 Zn1 N9 90.07(18) . 2
O4 Zn1 N9 174.86(18) . 2
O5 Zn1 N9 95.4(2) 2_655 2
O3 Zn1 N9 88.99(18) . 2
O2 Zn1 N1 94.73(17) . 2
O4 Zn1 N1 94.83(16) . 2
O5 Zn1 N1 172.3(2) 2_655 2
O3 Zn1 N1 87.76(17) . 2
N9 Zn1 N1 80.2(2) 2 2
C4 O2 Zn1 124.9(4) . .
Zn1 O3 H3C 125.3 . .
Zn1 O3 H3D 113.9 . .
H3C O3 H3D 107.7 . .
Zn1 O4 H4A 130.8 . .
Zn1 O4 H4B 116.1 . .
H4A O4 H4B 107.7 . .
N2 N1 C1 104.9(5) . .
N2 N1 Zn1 122.9(4) . 2
C1 N1 Zn1 132.2(4) . 2
N3 N2 N1 106.4(5) . .
N2 N3 N4 114.2(6) . .
N2 N3 C5 121.7(6) . .
N4 N3 C5 124.0(6) . .
C1 N4 N3 101.2(6) . .
C2 N5 C1 122.9(6) . .
C2 N6 N7 102.1(6) . .
N8 N7 N6 114.3(5) . .
N8 N7 C3 121.5(6) . .
N6 N7 C3 123.2(6) . .
N7 N8 N9 106.2(6) . .
N8 N9 C2 105.9(5) . .
N8 N9 Zn1 122.5(5) . 2
C2 N9 Zn1 131.7(5) . 2
N4 C1 N1 113.4(6) . .
N4 C1 N5 121.1(6) . .
N1 C1 N5 125.5(6) . .
N6 C2 N5 121.1(6) . .
N6 C2 N9 111.6(6) . .
N5 C2 N9 127.3(6) . .
N7 C3 C4 112.5(6) . .
N7 C3 H3A 109.1 . .
C4 C3 H3A 109.1 . .
N7 C3 H3B 109.1 . .
C4 C3 H3B 109.1 . .
H3A C3 H3B 107.8 . .
O1 C4 O2 128.5(6) . .
O1 C4 C3 116.0(6) . .
O2 C4 C3 115.6(6) . .
O6 C6 O5 125.8(4) . .
O6 C6 C5 119.9(4) . .
O5 C6 C5 114.2(4) . .
H9A O9 H9B 108.0 . .
H7A O7 H7B 107.7 . .
H8A O8 H8B 107.6 . .
N3 C5 C6 113.0(5) . .
N3 C5 H5A 109.0 . .
C6 C5 H5A 109.0 . .
N3 C5 H5B 109.0 . .
C6 C5 H5B 109.0 . .
H5A C5 H5B 107.8 . .
C6 O5 Zn1 138.1(4) . 2_655

loop_
_geom_bond_atom_site_label_1
_geom_bond_atom_site_label_2
_geom_bond_distance
_geom_bond_site_symmetry_2
Zn1 O2 2.052(3) .
Zn1 O4 2.080(3) .
Zn1 O5 2.089(5) 2_655
Zn1 O3 2.138(3) .
Zn1 N9 2.145(6) 2
Zn1 N1 2.177(5) 2
O1 C4 1.241(8) .
O2 C4 1.252(7) .
O3 H3C 0.8494 .
O3 H3D 0.8508 .
O4 H4A 0.8494 .
O4 H4B 0.8502 .
N1 N2 1.336(7) .
N1 C1 1.351(8) .
N1 Zn1 2.177(5) 2
N2 N3 1.301(8) .
N3 N4 1.341(8) .
N3 C5 1.464(8) .
N4 C1 1.315(9) .
N5 C2 1.361(9) .
N5 C1 1.383(9) .
N6 C2 1.334(8) .
N6 N7 1.342(8) .
N7 N8 1.304(8) .
N7 C3 1.452(8) .
N8 N9 1.344(8) .
N9 C2 1.363(9) .
N9 Zn1 2.145(6) 2
C3 C4 1.541(9) .
C3 H3A 0.9700 .
C3 H3B 0.9700 .
C6 O6 1.241(6) .
C6 O5 1.271(5) .
C6 C5 1.517(8) .
O9 H9A 0.8493 .
O9 H9B 0.8471 .
O7 H7A 0.8487 .
O7 H7B 0.8518 .
O8 H8A 0.8488 .
O8 H8B 0.8517 .
C5 H5A 0.9700 .
C5 H5B 0.9700 .
O5 Zn1 2.089(5) 2_655
